data_7037901
loop_
_publ_author_name
'Chen, Sheng-Chun'
'Dai, An-Qi'
'Huang, Kun-Lin'
'Zhang, Zhi-Hui'
'Cui, Ai-Jun'
'He, Ming-Yang'
'Chen, Qun'

_publ_section_title
;
 Assembly of 1D, 2D and 3D lanthanum(iii) coordination polymers with
 perchlorinated benzenedicarboxylates: positional isomeric effect,
 structural transformation and ring-opening polymerisation of glycolide.
;
_journal_issue 8
_journal_name_full 'Dalton transactions (Cambridge, England : 2003)'
_journal_page_first 3577
_journal_page_last 3589
_journal_paper_doi 10.1039/c5dt04687d
_journal_volume 45
_journal_year 2016
_chemical_formula_moiety 'C24 H8 Cl12 La2 O16'
_chemical_formula_sum 'C24 H8 Cl12 La2 O16'
_chemical_formula_weight 1255.52
_space_group_crystal_system monoclinic
_space_group_IT_number 14
_space_group_name_Hall '-P 2ybc'
_space_group_name_H-M_alt 'P 1 21/c 1'
_symmetry_space_group_name_Hall '-P 2ybc'
_symmetry_space_group_name_H-M 'P 1 21/c 1'
_atom_sites_solution_hydrogens difmap
_audit_creation_method SHELXL-2014/7
_audit_update_record
;
2015-12-27 deposited with the CCDC.
2016-01-07 downloaded from the CCDC.
;
_cell_angle_alpha 90
_cell_angle_beta 98.722(6)
_cell_angle_gamma 90
_cell_formula_units_Z 4
_cell_length_a 16.951(4)
_cell_length_b 14.594(4)
_cell_length_c 17.472(4)
_cell_measurement_reflns_used 5723
_cell_measurement_temperature 123(2)
_cell_measurement_theta_max 27.23
_cell_measurement_theta_min 2.36
_cell_volume 4272.3(18)
_computing_cell_refinement 'Bruker APEX II'
_computing_data_collection 'Bruker APEX II'
_computing_data_reduction 'Bruker SAINT'
_computing_molecular_graphics 'Bruker SHELXTL'
_computing_publication_material 'Bruker SHELXTL'
_computing_structure_refinement 'SHELXL-2014/6 (Sheldrick, 2014)'
_computing_structure_solution 'Bruker SHELXTL'
_diffrn_ambient_temperature 123(2)
_diffrn_measured_fraction_theta_full 1.000
_diffrn_measured_fraction_theta_max 1.000
_diffrn_measurement_device_type 'CCD area detector'
_diffrn_measurement_method 'phi and omega scans'
_diffrn_radiation_type MoK\a
_diffrn_radiation_wavelength 0.71073
_diffrn_reflns_av_R_equivalents 0.0716
_diffrn_reflns_av_unetI/netI 0.0831
_diffrn_reflns_laue_measured_fraction_full 1.000
_diffrn_reflns_laue_measured_fraction_max 1.000
_diffrn_reflns_limit_h_max 19
_diffrn_reflns_limit_h_min -20
_diffrn_reflns_limit_k_max 18
_diffrn_reflns_limit_k_min -14
_diffrn_reflns_limit_l_max 19
_diffrn_reflns_limit_l_min -21
_diffrn_reflns_number 25244
_diffrn_reflns_point_group_measured_fraction_full 1.000
_diffrn_reflns_point_group_measured_fraction_max 1.000
_diffrn_reflns_theta_full 25.242
_diffrn_reflns_theta_max 26.000
_diffrn_reflns_theta_min 1.215
_exptl_absorpt_coefficient_mu 2.784
_exptl_absorpt_correction_T_max 0.68
_exptl_absorpt_correction_T_min 0.63
_exptl_absorpt_correction_type multi-scan
_exptl_absorpt_process_details 'SADABS; Bruker, 2008'
_exptl_crystal_colour colorless
_exptl_crystal_density_diffrn 1.952
_exptl_crystal_description BLOCK
_exptl_crystal_F_000 2392
_exptl_crystal_size_max 0.180
_exptl_crystal_size_mid 0.170
_exptl_crystal_size_min 0.150
_refine_diff_density_max 2.234
_refine_diff_density_min -1.092
_refine_diff_density_rms 0.137
_refine_ls_extinction_method none
_refine_ls_goodness_of_fit_ref 1.078
_refine_ls_hydrogen_treatment constr
_refine_ls_matrix_type full
_refine_ls_number_parameters 481
_refine_ls_number_reflns 8382
_refine_ls_number_restraints 0
_refine_ls_restrained_S_all 1.078
_refine_ls_R_factor_all 0.0482
_refine_ls_R_factor_gt 0.0360
_refine_ls_shift/su_max 0.001
_refine_ls_shift/su_mean 0.000
_refine_ls_structure_factor_coef Fsqd
_refine_ls_weighting_details 'w=1/[\s^2^(Fo^2^)+(0.01P)^2^] where P=(Fo^2^+2Fc^2^)/3'
_refine_ls_weighting_scheme calc
_refine_ls_wR_factor_gt 0.0725
_refine_ls_wR_factor_ref 0.0734
_reflns_Friedel_coverage 0.000
_reflns_number_gt 6002
_reflns_number_total 8382
_reflns_threshold_expression 'I > 2\s(I)'
_cod_data_source_file c5dt04687d2.cif
_cod_data_source_block 1
_cod_depositor_comments 'Adding full bibliography for 7037901--7037908.cif.'
_cod_database_code 7037901
_shelx_shelxl_version_number 2014/7
_shelx_space_group_comment
;
The symmetry employed for this shelxl refinement is uniquely defined
by the following loop, which should always be used as a source of
symmetry information in preference to the above space-group names.
They are only intended as comments.
;
_shelx_estimated_absorpt_t_min 0.634
_shelx_estimated_absorpt_t_max 0.680

loop_
_space_group_symop_operation_xyz
'x, y, z'
'-x, y+1/2, -z+1/2'
'-x, -y, -z'
'x, -y-1/2, z-1/2'

loop_
_atom_site_label
_atom_site_type_symbol
_atom_site_fract_x
_atom_site_fract_y
_atom_site_fract_z
_atom_site_U_iso_or_equiv
_atom_site_adp_type
_atom_site_occupancy
_atom_site_site_symmetry_order
_atom_site_calc_flag
_atom_site_refinement_flags_posn
_atom_site_refinement_flags_adp
C1 C 0.3572(3) 0.3299(4) 0.4186(3) 0.0294(13) Uani 1 1 d . .
C2 C 0.2923(3) 0.3253(4) 0.4683(3) 0.0260(12) Uani 1 1 d . .
C3 C 0.2140(3) 0.3086(4) 0.4347(3) 0.0371(15) Uani 1 1 d . .
C4 C 0.1560(3) 0.3045(4) 0.4833(3) 0.0342(14) Uani 1 1 d . .
C5 C 0.1735(3) 0.3155(4) 0.5620(3) 0.0380(14) Uani 1 1 d . .
C6 C 0.2516(3) 0.3331(4) 0.5928(3) 0.0296(13) Uani 1 1 d . .
C7 C 0.3142(3) 0.3389(4) 0.5486(3) 0.0283(13) Uani 1 1 d . .
C8 C 0.3970(3) 0.3573(4) 0.5799(2) 0.0248(12) Uani 1 1 d . .
C9 C 0.3469(3) 0.0462(4) 0.6519(3) 0.0296(13) Uani 1 1 d . .
C10 C 0.2904(3) -0.0168(4) 0.6032(3) 0.0299(13) Uani 1 1 d . .
C11 C 0.2075(3) -0.0034(4) 0.6075(3) 0.0346(14) Uani 1 1 d . .
C12 C 0.1521(3) -0.0635(4) 0.5703(3) 0.0346(14) Uani 1 1 d . .
C13 C 0.1732(3) -0.1290(4) 0.5245(3) 0.0346(14) Uani 1 1 d . .
C14 C 0.2518(3) -0.1452(4) 0.5194(3) 0.0315(13) Uani 1 1 d . .
C15 C 0.3142(3) -0.0898(4) 0.5599(3) 0.0281(13) Uani 1 1 d . .
C16 C 0.3989(3) -0.1041(4) 0.5549(2) 0.0274(13) Uani 1 1 d . .
C17 C 0.3223(3) 0.0458(4) 0.3929(3) 0.0274(13) Uani 1 1 d . .
C18 C 0.2729(3) -0.0229(4) 0.3436(3) 0.0264(12) Uani 1 1 d . .
C19 C 0.1887(3) -0.0211(4) 0.3317(3) 0.0362(14) Uani 1 1 d . .
C20 C 0.1461(3) -0.0856(4) 0.2874(3) 0.0433(16) Uani 1 1 d . .
C21 C 0.1862(3) -0.1556(4) 0.2537(3) 0.0400(15) Uani 1 1 d . .
C22 C 0.2698(3) -0.1604(4) 0.2679(3) 0.0364(15) Uani 1 1 d . .
C23 C 0.3123(3) -0.0945(4) 0.3115(3) 0.0330(14) Uani 1 1 d . .
C24 C 0.4024(3) -0.1017(4) 0.3256(3) 0.0308(13) Uani 1 1 d . .
Cl1 Cl 0.27668(9) 0.34592(11) 0.69316(8) 0.0471(4) Uani 1 1 d . .
Cl2 Cl 0.09974(9) 0.31126(12) 0.62000(9) 0.0547(4) Uani 1 1 d . .
Cl3 Cl 0.05652(10) 0.28227(13) 0.43989(9) 0.0609(5) Uani 1 1 d . .
Cl4 Cl 0.19101(9) 0.29753(12) 0.33597(8) 0.0521(4) Uani 1 1 d . .
Cl5 Cl 0.18102(9) 0.08586(12) 0.66366(9) 0.0534(5) Uani 1 1 d . .
Cl6 Cl 0.05250(10) -0.05036(14) 0.58426(9) 0.0621(5) Uani 1 1 d . .
Cl7 Cl 0.10173(9) -0.19803(12) 0.47210(9) 0.0574(5) Uani 1 1 d . .
Cl8 Cl 0.27963(9) -0.23315(11) 0.46197(8) 0.0463(4) Uani 1 1 d . .
Cl9 Cl 0.13801(9) 0.06587(12) 0.36816(9) 0.0520(4) Uani 1 1 d . .
Cl10 Cl 0.04292(10) -0.08323(13) 0.26779(9) 0.0597(5) Uani 1 1 d . .
Cl11 Cl 0.13197(10) -0.24323(13) 0.20119(10) 0.0671(5) Uani 1 1 d . .
Cl12 Cl 0.31877(10) -0.25300(12) 0.23241(9) 0.0561(5) Uani 1 1 d . .
La1 La 0.44399(2) 0.13612(2) 0.50761(2) 0.02275(8) Uani 1 1 d . .
La2 La 0.51843(2) -0.03254(2) 0.17809(2) 0.02500(9) Uani 1 1 d . .
O1 O 0.3950(2) 0.2584(3) 0.40913(17) 0.0376(10) Uani 1 1 d . .
O2 O 0.3731(2) 0.4052(3) 0.3899(2) 0.0416(10) Uani 1 1 d . .
O3 O 0.4477(2) 0.2962(3) 0.57233(18) 0.0337(9) Uani 1 1 d . .
O4 O 0.4113(2) 0.4331(2) 0.60728(19) 0.0343(9) Uani 1 1 d . .
O5 O 0.3720(2) 0.1181(3) 0.62048(18) 0.0312(9) Uani 1 1 d . .
O6 O 0.3661(2) 0.0250(3) 0.72046(18) 0.0317(9) Uani 1 1 d . .
O7 O 0.43189(19) -0.1801(2) 0.56083(15) 0.0193(8) Uani 1 1 d . .
O8 O 0.4404(2) -0.0334(3) 0.53990(17) 0.0307(9) Uani 1 1 d . .
O9 O 0.3014(2) 0.0226(3) 0.4516(2) 0.0553(13) Uani 1 1 d . .
O10 O 0.3910(2) 0.0656(2) 0.37400(17) 0.0281(8) Uani 1 1 d . .
O11 O 0.4383(2) -0.0764(3) 0.27019(18) 0.0339(9) Uani 1 1 d . .
O12 O 0.4363(2) -0.1326(2) 0.38869(17) 0.0302(9) Uani 1 1 d . .
O13 O 0.4959(2) 0.1029(3) 0.26684(19) 0.048 Uani 1 1 d . .
H13B H 0.5170 0.0871 0.3205 0.071 Uiso 1 1 d R U
H13C H 0.4386 0.1158 0.2625 0.071 Uiso 1 1 d R U
O14 O 0.54965(19) -0.2040(2) 0.22827(19) 0.0307(9) Uani 1 1 d . .
H14A H 0.5916 -0.2303 0.2021 0.046 Uiso 1 1 d R U
H14C H 0.5676 -0.2032 0.2843 0.046 Uiso 1 1 d R U
O15 O 0.4263(2) -0.1287(3) 0.08366(18) 0.0432(11) Uani 1 1 d . .
H15E H 0.4571 -0.1773 0.0631 0.065 Uiso 1 1 d R U
H15F H 0.4007 -0.0904 0.0409 0.065 Uiso 1 1 d R U
O16 O 0.5848(2) 0.0951(3) 0.1176(2) 0.0437(10) Uani 1 1 d . .
H16B H 0.6235 0.1244 0.1575 0.066 Uiso 1 1 d R U
H16C H 0.5449 0.1403 0.0955 0.066 Uiso 1 1 d R U

loop_
_atom_site_aniso_label
_atom_site_aniso_U_11
_atom_site_aniso_U_22
_atom_site_aniso_U_33
_atom_site_aniso_U_23
_atom_site_aniso_U_13
_atom_site_aniso_U_12
C1 0.035(3) 0.024(4) 0.032(3) 0.002(3) 0.014(2) 0.001(3)
C2 0.038(3) 0.019(3) 0.023(3) 0.005(2) 0.011(2) -0.004(2)
C3 0.053(4) 0.024(4) 0.033(3) 0.017(3) 0.005(3) 0.006(3)
C4 0.033(3) 0.025(4) 0.044(3) 0.010(3) 0.006(3) 0.000(3)
C5 0.037(4) 0.026(4) 0.055(4) 0.007(3) 0.019(3) 0.006(3)
C6 0.042(4) 0.020(3) 0.029(3) 0.001(2) 0.012(3) 0.005(2)
C7 0.041(3) 0.015(3) 0.030(3) 0.001(2) 0.011(2) 0.002(2)
C8 0.044(4) 0.017(3) 0.016(2) -0.001(2) 0.013(2) 0.002(3)
C9 0.043(4) 0.019(3) 0.030(3) -0.002(3) 0.013(3) 0.008(3)
C10 0.042(4) 0.032(4) 0.016(3) 0.006(2) 0.004(2) -0.006(3)
C11 0.031(3) 0.029(4) 0.047(3) -0.007(3) 0.017(3) 0.001(3)
C12 0.030(3) 0.042(4) 0.033(3) -0.007(3) 0.007(2) -0.004(3)
C13 0.031(3) 0.033(4) 0.040(3) -0.002(3) 0.006(2) -0.010(3)
C14 0.037(3) 0.030(4) 0.026(3) 0.011(3) 0.000(2) -0.006(3)
C15 0.027(3) 0.032(4) 0.025(3) 0.011(3) 0.003(2) -0.001(3)
C16 0.045(4) 0.028(4) 0.012(2) 0.003(2) 0.012(2) -0.008(3)
C17 0.038(3) 0.028(4) 0.020(3) -0.006(2) 0.016(2) 0.002(3)
C18 0.033(3) 0.023(3) 0.023(3) 0.000(2) 0.005(2) 0.000(2)
C19 0.030(3) 0.027(4) 0.052(3) -0.004(3) 0.006(3) -0.003(3)
C20 0.045(4) 0.029(4) 0.054(4) -0.001(3) 0.001(3) -0.008(3)
C21 0.034(4) 0.033(4) 0.052(4) -0.020(3) 0.001(3) -0.005(3)
C22 0.047(4) 0.032(4) 0.029(3) -0.015(3) 0.002(3) 0.002(3)
C23 0.038(4) 0.033(4) 0.030(3) 0.011(3) 0.011(2) -0.002(3)
C24 0.054(4) 0.014(3) 0.024(3) -0.006(2) 0.006(3) 0.000(3)
Cl1 0.0544(10) 0.0460(11) 0.0428(8) -0.0024(8) 0.0135(7) 0.0075(8)
Cl2 0.0533(10) 0.0426(11) 0.0795(11) 0.0098(9) 0.0459(8) 0.0069(8)
Cl3 0.0487(10) 0.0685(14) 0.0654(10) -0.0087(10) 0.0077(8) -0.0164(9)
Cl4 0.0542(10) 0.0653(13) 0.0334(8) -0.0003(8) -0.0042(7) -0.0123(9)
Cl5 0.0436(10) 0.0515(12) 0.0675(10) -0.0352(9) 0.0163(8) 0.0094(8)
Cl6 0.0472(11) 0.0707(14) 0.0702(11) -0.0176(10) 0.0146(8) -0.0044(9)
Cl7 0.0486(10) 0.0530(12) 0.0694(10) -0.0215(9) 0.0054(8) -0.0228(8)
Cl8 0.0495(10) 0.0413(10) 0.0490(8) -0.0151(8) 0.0105(7) -0.0062(7)
Cl9 0.0433(10) 0.0490(11) 0.0626(10) -0.0174(9) 0.0042(7) 0.0072(8)
Cl10 0.0478(10) 0.0597(13) 0.0661(10) -0.0188(9) -0.0086(8) 0.0023(8)
Cl11 0.0526(11) 0.0695(14) 0.0722(11) -0.0191(10) -0.0134(9) -0.0188(9)
Cl12 0.0580(11) 0.0381(11) 0.0720(11) -0.0190(9) 0.0089(8) -0.0005(8)
La1 0.03031(18) 0.01836(18) 0.02113(15) -0.00011(13) 0.00885(12) 0.00025(14)
La2 0.0374(2) 0.02030(19) 0.01865(15) 0.00070(13) 0.00868(12) 0.00287(14)
O1 0.052(3) 0.033(3) 0.030(2) 0.0100(18) 0.0141(18) 0.016(2)
O2 0.056(3) 0.028(3) 0.044(2) 0.003(2) 0.0153(19) -0.002(2)
O3 0.039(2) 0.027(2) 0.032(2) -0.0128(17) -0.0053(16) 0.0011(19)
O4 0.041(2) 0.014(2) 0.044(2) -0.0111(18) -0.0045(17) 0.0010(17)
O5 0.034(2) 0.031(3) 0.0326(19) -0.0101(18) 0.0177(16) -0.0039(17)
O6 0.032(2) 0.032(3) 0.0300(19) 0.0056(18) 0.0031(16) -0.0044(17)
O7 0.040(2) 0.007(2) 0.0123(16) 0.0014(14) 0.0093(14) 0.0045(15)
O8 0.050(2) 0.026(2) 0.0218(17) 0.0041(17) 0.0219(16) 0.0040(18)
O9 0.043(3) 0.094(4) 0.031(2) -0.005(2) 0.0125(19) -0.001(2)
O10 0.041(2) 0.016(2) 0.0286(18) -0.0079(16) 0.0091(16) -0.0013(16)
O11 0.038(2) 0.036(3) 0.0328(19) 0.0014(18) 0.0213(17) 0.0019(18)
O12 0.047(2) 0.020(2) 0.0238(18) 0.0009(16) 0.0046(16) -0.0032(17)
O13 0.067 0.040 0.040 -0.005 0.019 0.006
O14 0.038(2) 0.019(2) 0.040(2) 0.0022(17) 0.0201(16) 0.0013(17)
O15 0.071(3) 0.026(3) 0.0273(19) -0.0070(17) -0.0110(18) 0.003(2)
O16 0.046(3) 0.020(2) 0.071(3) 0.018(2) 0.025(2) 0.0090(18)

loop_
_atom_type_symbol
_atom_type_description
_atom_type_scat_dispersion_real
_atom_type_scat_dispersion_imag
_atom_type_scat_source
C C 0.0033 0.0016 'International Tables Vol C Tables 4.2.6.8 and 6.1.1.4'
H H 0.0000 0.0000 'International Tables Vol C Tables 4.2.6.8 and 6.1.1.4'
Cl Cl 0.1484 0.1585 'International Tables Vol C Tables 4.2.6.8 and 6.1.1.4'
La La -0.2871 2.4523 'International Tables Vol C Tables 4.2.6.8 and 6.1.1.4'
O O 0.0106 0.0060 'International Tables Vol C Tables 4.2.6.8 and 6.1.1.4'

loop_
_geom_angle_atom_site_label_1
_geom_angle_atom_site_label_2
_geom_angle_atom_site_label_3
_geom_angle
_geom_angle_site_symmetry_1
_geom_angle_site_symmetry_3
O1 C1 O2 122.2(5) . .
O1 C1 C2 118.4(5) . .
O2 C1 C2 119.4(5) . .
C3 C2 C7 122.4(5) . .
C3 C2 C1 120.0(4) . .
C7 C2 C1 117.5(5) . .
C2 C3 C4 117.8(5) . .
C2 C3 Cl4 119.9(4) . .
C4 C3 Cl4 122.3(4) . .
C5 C4 C3 122.8(5) . .
C5 C4 Cl3 119.8(4) . .
C3 C4 Cl3 117.4(4) . .
C4 C5 C6 117.5(5) . .
C4 C5 Cl2 121.3(4) . .
C6 C5 Cl2 121.1(4) . .
C5 C6 C7 123.9(5) . .
C5 C6 Cl1 119.0(4) . .
C7 C6 Cl1 117.0(4) . .
C6 C7 C2 115.5(5) . .
C6 C7 C8 124.8(4) . .
C2 C7 C8 119.7(4) . .
O4 C8 O3 126.0(5) . .
O4 C8 C7 116.2(5) . .
O3 C8 C7 117.7(5) . .
O6 C9 O5 124.3(5) . .
O6 C9 C10 116.7(5) . .
O5 C9 C10 118.9(4) . .
C15 C10 C11 119.8(5) . .
C15 C10 C9 124.3(5) . .
C11 C10 C9 115.7(5) . .
C12 C11 C10 119.6(5) . .
C12 C11 Cl5 122.0(4) . .
C10 C11 Cl5 118.3(4) . .
C13 C12 C11 121.0(5) . .
C13 C12 Cl6 121.0(4) . .
C11 C12 Cl6 118.0(4) . .
C12 C13 C14 121.1(5) . .
C12 C13 Cl7 120.4(4) . .
C14 C13 Cl7 118.4(4) . .
C13 C14 C15 121.6(5) . .
C13 C14 Cl8 121.2(4) . .
C15 C14 Cl8 117.2(4) . .
C10 C15 C14 116.5(5) . .
C10 C15 C16 120.3(5) . .
C14 C15 C16 123.2(5) . .
O7 C16 O8 118.5(5) . .
O7 C16 C15 123.8(5) . .
O8 C16 C15 117.6(5) . .
O7 C16 La1 59.2(3) . 3_656
O8 C16 La1 61.4(3) . 3_656
C15 C16 La1 162.7(3) . 3_656
O9 C17 O10 133.3(5) . .
O9 C17 C18 95.3(5) . .
O10 C17 C18 116.8(4) . .
O9 C17 La1 79.1(3) . .
O10 C17 La1 60.7(2) . .
C18 C17 La1 164.2(4) . .
C23 C18 C19 119.2(5) . .
C23 C18 C17 118.2(5) . .
C19 C18 C17 122.6(5) . .
C20 C19 C18 120.7(5) . .
C20 C19 Cl9 118.3(5) . .
C18 C19 Cl9 120.9(4) . .
C19 C20 C21 119.7(5) . .
C19 C20 Cl10 122.3(5) . .
C21 C20 Cl10 118.0(4) . .
C22 C21 C20 120.1(5) . .
C22 C21 Cl11 119.5(4) . .
C20 C21 Cl11 120.1(4) . .
C23 C22 C21 119.9(5) . .
C23 C22 Cl12 120.2(4) . .
C21 C22 Cl12 119.8(4) . .
C22 C23 C18 120.3(5) . .
C22 C23 C24 118.5(5) . .
C18 C23 C24 121.1(5) . .
O12 C24 O11 124.5(5) . .
O12 C24 C23 119.2(5) . .
O11 C24 C23 116.4(4) . .
O5 La1 O12 82.27(11) . 3_656
O5 La1 O1 117.66(11) . .
O12 La1 O1 130.69(12) 3_656 .
O5 La1 O8 71.92(11) . .
O12 La1 O8 82.15(11) 3_656 .
O1 La1 O8 145.25(11) . .
O5 La1 O10 121.95(11) . .
O12 La1 O10 140.96(11) 3_656 .
O1 La1 O10 68.51(11) . .
O8 La1 O10 78.22(10) . .
O5 La1 O3 74.43(12) . .
O12 La1 O3 74.93(11) 3_656 .
O1 La1 O3 69.18(11) . .
O8 La1 O3 141.33(10) . .
O10 La1 O3 137.31(10) . .
O5 La1 O7 154.43(10) . 3_656
O12 La1 O7 73.76(10) 3_656 3_656
O1 La1 O7 73.95(11) . 3_656
O8 La1 O7 112.53(10) . 3_656
O10 La1 O7 83.11(10) . 3_656
O3 La1 O7 90.57(11) . 3_656
O5 La1 O8 130.75(11) . 3_656
O12 La1 O8 70.41(10) 3_656 3_656
O1 La1 O8 111.20(10) . 3_656
O8 La1 O8 64.52(12) . 3_656
O10 La1 O8 70.72(10) . 3_656
O3 La1 O8 131.66(11) . 3_656
O7 La1 O8 48.11(10) 3_656 3_656
O5 La1 C17 96.56(13) . .
O12 La1 C17 152.23(13) 3_656 .
O1 La1 C17 74.37(14) . .
O8 La1 C17 71.27(13) . .
O10 La1 C17 25.81(11) . .
O3 La1 C17 131.70(13) . .
O7 La1 C17 108.78(12) 3_656 .
O8 La1 C17 90.49(12) 3_656 .
O5 La1 O9 74.30(10) . .
O12 La1 O9 139.05(12) 3_656 .
O1 La1 O9 90.16(12) . .
O8 La1 O9 58.96(12) . .
O10 La1 O9 47.66(10) . .
O3 La1 O9 127.66(11) . .
O7 La1 O9 130.39(9) 3_656 .
O8 La1 O9 100.46(11) 3_656 .
C17 La1 O9 23.03(11) . .
O5 La1 C16 145.56(12) . 3_656
O12 La1 C16 66.58(11) 3_656 3_656
O1 La1 C16 94.50(12) . 3_656
O8 La1 C16 88.97(14) . 3_656
O10 La1 C16 79.58(12) . 3_656
O3 La1 C16 109.14(13) . 3_656
O7 La1 C16 23.66(12) 3_656 3_656
O8 La1 C16 25.02(12) 3_656 3_656
C17 La1 C16 104.20(13) . 3_656
O9 La1 C16 120.36(12) . 3_656
O11 La2 O6 89.88(11) . 3_656
O11 La2 O16 147.14(13) . .
O6 La2 O16 84.85(12) 3_656 .
O11 La2 O4 92.61(12) . 4_565
O6 La2 O4 140.97(12) 3_656 4_565
O16 La2 O4 72.36(12) . 4_565
O11 La2 O2 140.22(13) . 2_645
O6 La2 O2 78.18(11) 3_656 2_645
O16 La2 O2 70.08(12) . 2_645
O4 La2 O2 120.39(12) 4_565 2_645
O11 La2 O15 86.06(12) . .
O6 La2 O15 148.38(12) 3_656 .
O16 La2 O15 114.43(12) . .
O4 La2 O15 70.61(12) 4_565 .
O2 La2 O15 85.08(13) 2_645 .
O11 La2 O13 69.07(13) . .
O6 La2 O13 72.75(12) 3_656 .
O16 La2 O13 78.42(13) . .
O4 La2 O13 71.90(12) 4_565 .
O2 La2 O13 138.59(13) 2_645 .
O15 La2 O13 133.44(13) . .
O11 La2 O14 68.06(11) . .
O6 La2 O14 72.96(11) 3_656 .
O16 La2 O14 139.27(11) . .
O4 La2 O14 142.85(11) 4_565 .
O2 La2 O14 72.16(11) 2_645 .
O15 La2 O14 76.46(11) . .
O13 La2 O14 124.06(11) . .
C1 O1 La1 128.4(3) . .
C1 O2 La2 136.5(4) . 2_655
C8 O3 La1 135.4(3) . .
C8 O4 La2 144.1(3) . 4_566
C9 O5 La1 131.2(3) . .
C9 O6 La2 139.6(3) . 3_656
C16 O7 La1 97.1(3) . 3_656
C16 O8 La1 148.3(3) . .
C16 O8 La1 93.5(3) . 3_656
La1 O8 La1 115.47(12) . 3_656
C17 O9 La1 77.9(3) . .
C17 O10 La1 93.5(3) . .
C24 O11 La2 173.3(3) . .
C24 O12 La1 149.3(3) . 3_656
La2 O13 H13B 109.2 . .
La2 O13 H13C 109.6 . .
H13B O13 H13C 109.5 . .
La2 O14 H14A 109.6 . .
La2 O14 H14C 109.4 . .
H14A O14 H14C 109.5 . .
La2 O15 H15E 109.3 . .
La2 O15 H15F 109.8 . .
H15E O15 H15F 109.5 . .
La2 O16 H16B 108.8 . .
La2 O16 H16C 110.0 . .
H16B O16 H16C 109.5 . .

loop_
_geom_bond_atom_site_label_1
_geom_bond_atom_site_label_2
_geom_bond_distance
_geom_bond_site_symmetry_2
C1 O1 1.249(6) .
C1 O2 1.253(6) .
C1 C2 1.502(7) .
C2 C3 1.388(7) .
C2 C7 1.410(6) .
C3 C4 1.395(7) .
C3 Cl4 1.717(5) .
C4 C5 1.371(7) .
C4 Cl3 1.771(5) .
C5 C6 1.376(7) .
C5 Cl2 1.725(5) .
C6 C7 1.408(7) .
C6 Cl1 1.751(5) .
C7 C8 1.451(7) .
C8 O4 1.214(6) .
C8 O3 1.259(6) .
C9 O6 1.233(5) .
C9 O5 1.286(6) .
C9 C10 1.497(7) .
C10 C15 1.401(7) .
C10 C11 1.431(7) .
C11 C12 1.375(7) .
C11 Cl5 1.730(5) .
C12 C13 1.331(7) .
C12 Cl6 1.752(5) .
C13 C14 1.368(7) .
C13 Cl7 1.727(5) .
C14 C15 1.431(7) .
C14 Cl8 1.738(6) .
C15 C16 1.467(7) .
C16 O7 1.239(6) .
C16 O8 1.298(6) .
C16 La1 3.064(5) 3_656
C17 O9 1.184(5) .
C17 O10 1.291(6) .
C17 C18 1.493(7) .
C17 La1 2.959(5) .
C18 C23 1.402(7) .
C18 C19 1.411(7) .
C19 C20 1.354(7) .
C19 Cl9 1.710(6) .
C20 C21 1.405(8) .
C20 Cl10 1.732(6) .
C21 C22 1.402(7) .
C21 Cl11 1.751(5) .
C22 C23 1.364(7) .
C22 Cl12 1.749(6) .
C23 C24 1.512(7) .
C24 O12 1.248(5) .
C24 O11 1.274(6) .
La1 O5 2.486(3) .
La1 O12 2.507(3) 3_656
La1 O1 2.531(3) .
La1 O8 2.541(4) .
La1 O10 2.585(3) .
La1 O3 2.593(4) .
La1 O7 2.652(3) 3_656
La1 O8 2.696(3) 3_656
La1 O9 2.971(4) .
La1 C16 3.064(5) 3_656
La2 O11 2.346(3) .
La2 O6 2.435(3) 3_656
La2 O16 2.492(4) .
La2 O4 2.501(3) 4_565
La2 O2 2.507(4) 2_645
La2 O15 2.520(3) .
La2 O13 2.577(4) .
La2 O14 2.678(3) .
O2 La2 2.507(4) 2_655
O4 La2 2.501(3) 4_566
O6 La2 2.435(3) 3_656
O7 La1 2.652(3) 3_656
O8 La1 2.696(3) 3_656
O12 La1 2.507(3) 3_656
O13 H13B 0.9800 .
O13 H13C 0.9800 .
O14 H14A 0.9800 .
O14 H14C 0.9800 .
O15 H15E 0.9800 .
O15 H15F 0.9800 .
O16 H16B 0.9800 .
O16 H16C 0.9800 .

loop_
_geom_torsion_atom_site_label_1
_geom_torsion_atom_site_label_2
_geom_torsion_atom_site_label_3
_geom_torsion_atom_site_label_4
_geom_torsion
_geom_torsion_site_symmetry_1
_geom_torsion_site_symmetry_4
O1 C1 C2 C3 -92.7(6) . .
O2 C1 C2 C3 89.1(7) . .
O1 C1 C2 C7 87.5(6) . .
O2 C1 C2 C7 -90.6(6) . .
C7 C2 C3 C4 -0.6(8) . .
C1 C2 C3 C4 179.7(5) . .
C7 C2 C3 Cl4 177.3(4) . .
C1 C2 C3 Cl4 -2.4(7) . .
C2 C3 C4 C5 -0.5(9) . .
Cl4 C3 C4 C5 -178.4(5) . .
C2 C3 C4 Cl3 -179.5(4) . .
Cl4 C3 C4 Cl3 2.7(7) . .
C3 C4 C5 C6 1.4(9) . .
Cl3 C4 C5 C6 -179.7(4) . .
C3 C4 C5 Cl2 179.2(5) . .
Cl3 C4 C5 Cl2 -1.8(7) . .
C4 C5 C6 C7 -1.1(8) . .
Cl2 C5 C6 C7 -179.0(4) . .
C4 C5 C6 Cl1 -179.1(4) . .
Cl2 C5 C6 Cl1 3.0(7) . .
C5 C6 C7 C2 0.1(8) . .
Cl1 C6 C7 C2 178.1(4) . .
C5 C6 C7 C8 180.0(5) . .
Cl1 C6 C7 C8 -2.0(7) . .
C3 C2 C7 C6 0.8(8) . .
C1 C2 C7 C6 -179.5(5) . .
C3 C2 C7 C8 -179.1(5) . .
C1 C2 C7 C8 0.6(7) . .
C6 C7 C8 O4 -66.7(7) . .
C2 C7 C8 O4 113.2(6) . .
C6 C7 C8 O3 117.4(6) . .
C2 C7 C8 O3 -62.7(7) . .
O6 C9 C10 C15 -92.0(6) . .
O5 C9 C10 C15 88.1(6) . .
O6 C9 C10 C11 83.3(6) . .
O5 C9 C10 C11 -96.6(6) . .
C15 C10 C11 C12 1.4(8) . .
C9 C10 C11 C12 -174.1(5) . .
C15 C10 C11 Cl5 178.4(4) . .
C9 C10 C11 Cl5 2.9(6) . .
C10 C11 C12 C13 -6.3(8) . .
Cl5 C11 C12 C13 176.8(4) . .
C10 C11 C12 Cl6 174.4(4) . .
Cl5 C11 C12 Cl6 -2.5(7) . .
C11 C12 C13 C14 7.2(9) . .
Cl6 C12 C13 C14 -173.5(4) . .
C11 C12 C13 Cl7 -174.7(4) . .
Cl6 C12 C13 Cl7 4.5(7) . .
C12 C13 C14 C15 -3.2(8) . .
Cl7 C13 C14 C15 178.7(4) . .
C12 C13 C14 Cl8 177.9(4) . .
Cl7 C13 C14 Cl8 -0.2(6) . .
C11 C10 C15 C14 2.3(7) . .
C9 C10 C15 C14 177.4(4) . .
C11 C10 C15 C16 179.8(4) . .
C9 C10 C15 C16 -5.0(7) . .
C13 C14 C15 C10 -1.6(7) . .
Cl8 C14 C15 C10 177.3(4) . .
C13 C14 C15 C16 -179.0(5) . .
Cl8 C14 C15 C16 -0.1(6) . .
C10 C15 C16 O7 136.1(5) . .
C14 C15 C16 O7 -46.5(7) . .
C10 C15 C16 O8 -47.1(6) . .
C14 C15 C16 O8 130.2(5) . .
C10 C15 C16 La1 -129.5(11) . 3_656
C14 C15 C16 La1 47.9(15) . 3_656
O9 C17 C18 C23 -110.9(5) . .
O10 C17 C18 C23 34.1(7) . .
La1 C17 C18 C23 -42.6(15) . .
O9 C17 C18 C19 65.7(6) . .
O10 C17 C18 C19 -149.3(5) . .
La1 C17 C18 C19 133.9(11) . .
C23 C18 C19 C20 -2.5(8) . .
C17 C18 C19 C20 -179.0(5) . .
C23 C18 C19 Cl9 -178.8(4) . .
C17 C18 C19 Cl9 4.7(7) . .
C18 C19 C20 C21 0.6(9) . .
Cl9 C19 C20 C21 177.1(5) . .
C18 C19 C20 Cl10 -177.1(4) . .
Cl9 C19 C20 Cl10 -0.7(7) . .
C19 C20 C21 C22 2.2(9) . .
Cl10 C20 C21 C22 -179.9(4) . .
C19 C20 C21 Cl11 176.1(4) . .
Cl10 C20 C21 Cl11 -6.0(7) . .
C20 C21 C22 C23 -3.2(9) . .
Cl11 C21 C22 C23 -177.2(4) . .
C20 C21 C22 Cl12 174.6(5) . .
Cl11 C21 C22 Cl12 0.7(7) . .
C21 C22 C23 C18 1.4(8) . .
Cl12 C22 C23 C18 -176.5(4) . .
C21 C22 C23 C24 -179.8(5) . .
Cl12 C22 C23 C24 2.3(7) . .
C19 C18 C23 C22 1.4(8) . .
C17 C18 C23 C22 178.1(5) . .
C19 C18 C23 C24 -177.3(5) . .
C17 C18 C23 C24 -0.7(7) . .
C22 C23 C24 O12 -100.5(6) . .
C18 C23 C24 O12 78.2(7) . .
C22 C23 C24 O11 78.4(6) . .
C18 C23 C24 O11 -102.9(6) . .
O2 C1 O1 La1 137.8(4) . .
C2 C1 O1 La1 -40.3(7) . .
O1 C1 O2 La2 -9.4(8) . 2_655
C2 C1 O2 La2 168.6(3) . 2_655
O4 C8 O3 La1 -173.3(3) . .
C7 C8 O3 La1 2.1(7) . .
O3 C8 O4 La2 -9.2(9) . 4_566
C7 C8 O4 La2 175.3(4) . 4_566
O6 C9 O5 La1 122.8(5) . .
C10 C9 O5 La1 -57.3(6) . .
O5 C9 O6 La2 -35.3(8) . 3_656
C10 C9 O6 La2 144.8(4) . 3_656
O8 C16 O7 La1 -16.9(4) . 3_656
C15 C16 O7 La1 159.8(4) . 3_656
O7 C16 O8 La1 173.6(3) . .
C15 C16 O8 La1 -3.3(8) . .
La1 C16 O8 La1 157.1(5) 3_656 .
O7 C16 O8 La1 16.6(4) . 3_656
C15 C16 O8 La1 -160.4(4) . 3_656
O10 C17 O9 La1 29.8(6) . .
C18 C17 O9 La1 165.1(4) . .
O9 C17 O10 La1 -34.1(7) . .
C18 C17 O10 La1 -162.3(4) . .
O11 C24 O12 La1 31.2(10) . 3_656
C23 C24 O12 La1 -150.0(5) . 3_656

loop_
_platon_squeeze_void_nr
_platon_squeeze_void_average_x
_platon_squeeze_void_average_y
_platon_squeeze_void_average_z
_platon_squeeze_void_volume
_platon_squeeze_void_count_electrons
_platon_squeeze_void_content
1 0.000 0.000 0.000 347 22 ' '
2 0.000 0.500 0.500 347 22 ' '
